data_7038134
loop_
_publ_author_name
'Saini, Anoop Kumar'
'Srivastava, Mansi'
'Sharma, Vinay'
'Mishra, Veenu'
'Mobin, Shaikh M.'

_publ_section_title
;
 A highly selective, sensitive and reversible fluorescence chemosensor for
 Zn(2+) and its cell viability.
;
_journal_issue 9
_journal_name_full 'Dalton transactions (Cambridge, England : 2003)'
_journal_page_first 3927
_journal_page_last 3935
_journal_paper_doi 10.1039/c5dt04945h
_journal_volume 45
_journal_year 2016
_chemical_formula_sum 'C31 H26 N2 O2'
_chemical_formula_weight 458.54
_space_group_crystal_system monoclinic
_space_group_IT_number 15
_space_group_name_Hall '-C 2yc'
_space_group_name_H-M_alt 'C 1 2/c 1'
_symmetry_space_group_name_Hall '-C 2yc'
_symmetry_space_group_name_H-M 'C 1 2/c 1'
_atom_sites_solution_hydrogens geom
_audit_creation_method SHELXL-2014/7
_audit_update_record
;
2015-09-28 deposited with the CCDC.
2016-01-25 downloaded from the CCDC.
;
_cell_angle_alpha 90
_cell_angle_beta 100.153(3)
_cell_angle_gamma 90
_cell_formula_units_Z 4
_cell_length_a 24.0691(8)
_cell_length_b 7.9900(2)
_cell_length_c 12.8109(4)
_cell_measurement_reflns_used 3296
_cell_measurement_temperature 298(2)
_cell_measurement_theta_max 70.8160
_cell_measurement_theta_min 6.6320
_cell_volume 2425.11(13)
_computing_cell_refinement 'CrysAlis RED, Oxford Diffraction Ltd.,'
_computing_data_collection 'CrysAlis CCD, Oxford Diffraction Ltd.,'
_computing_data_reduction 'CrysAlis RED, Oxford Diffraction Ltd.,'
_computing_molecular_graphics Ortep3
_computing_publication_material Shelx97
_computing_structure_refinement 'SHELXL-2014/7 (Sheldrick, 2014)'
_computing_structure_solution 'SHELXS-97 (Sheldrick, 1997)'
_diffrn_ambient_temperature 298(2)
_diffrn_detector_area_resol_mean 15.9948
_diffrn_measured_fraction_theta_full 1.000
_diffrn_measured_fraction_theta_max 0.992
_diffrn_measurement_device_type 'OXFORD DIFFRACTION SUPER NOVA'
_diffrn_measurement_method \w/q-scan
_diffrn_radiation_monochromator graphite
_diffrn_radiation_source 'Micro-Focus (Cu) X-ray Source'
_diffrn_radiation_type CuK\a
_diffrn_radiation_wavelength 1.54184
_diffrn_reflns_av_R_equivalents 0.0258
_diffrn_reflns_av_unetI/netI 0.0180
_diffrn_reflns_laue_measured_fraction_full 1.000
_diffrn_reflns_laue_measured_fraction_max 0.992
_diffrn_reflns_limit_h_max 29
_diffrn_reflns_limit_h_min -24
_diffrn_reflns_limit_k_max 9
_diffrn_reflns_limit_k_min -6
_diffrn_reflns_limit_l_max 15
_diffrn_reflns_limit_l_min -15
_diffrn_reflns_number 8070
_diffrn_reflns_point_group_measured_fraction_full 1.000
_diffrn_reflns_point_group_measured_fraction_max 0.992
_diffrn_reflns_theta_full 67.684
_diffrn_reflns_theta_max 71.097
_diffrn_reflns_theta_min 3.731
_exptl_absorpt_coefficient_mu 0.620
_exptl_absorpt_correction_T_max 1.00000
_exptl_absorpt_correction_T_min 0.79873
_exptl_absorpt_correction_type multi-scan
_exptl_absorpt_process_details
;
CrysAlisPro, Agilent Technologies,
Version 1.171.37.35 (release 13-08-2014 CrysAlis171 .NET)
(compiled Aug 13 2014,18:06:01)
Empirical absorption correction using spherical harmonics,
 implemented in SCALE3 ABSPACK scaling algorithm.
;
_exptl_crystal_colour yellow
_exptl_crystal_density_diffrn 1.256
_exptl_crystal_density_method 'not measured'
_exptl_crystal_description block
_exptl_crystal_F_000 968
_exptl_crystal_size_max 0.330
_exptl_crystal_size_mid 0.260
_exptl_crystal_size_min 0.210
_refine_diff_density_max 0.342
_refine_diff_density_min -0.353
_refine_diff_density_rms 0.076
_refine_ls_extinction_coef 0.0007(5)
_refine_ls_extinction_expression Fc^*^=kFc[1+0.001xFc^2^\l^3^/sin(2\q)]^-1/4^
_refine_ls_extinction_method 'SHELXL-2014/7 (Sheldrick 2014'
_refine_ls_goodness_of_fit_ref 1.162
_refine_ls_hydrogen_treatment constr
_refine_ls_matrix_type full
_refine_ls_number_parameters 161
_refine_ls_number_reflns 2339
_refine_ls_number_restraints 0
_refine_ls_restrained_S_all 1.162
_refine_ls_R_factor_all 0.0935
_refine_ls_R_factor_gt 0.0881
_refine_ls_shift/su_max 0.000
_refine_ls_shift/su_mean 0.000
_refine_ls_structure_factor_coef Fsqd
_refine_ls_weighting_details 'w=1/[\s^2^(Fo^2^)+(0.1842P)^2^+1.5845P] where P=(Fo^2^+2Fc^2^)/3'
_refine_ls_weighting_scheme calc
_refine_ls_wR_factor_gt 0.3069
_refine_ls_wR_factor_ref 0.3161
_reflns_Friedel_coverage 0.000
_reflns_number_gt 1998
_reflns_number_total 2339
_reflns_threshold_expression 'I > 2\s(I)'
_cod_data_source_file c5dt04945h2.cif
_cod_data_source_block h2l
_cod_depositor_comments 'Adding full bibliography for 7038134--7038135.cif.'
_cod_database_code 7038134
_shelx_shelxl_version_number 2014/7
_shelx_space_group_comment
;
The symmetry employed for this shelxl refinement is uniquely defined
by the following loop, which should always be used as a source of
symmetry information in preference to the above space-group names.
They are only intended as comments.
;
_shelx_estimated_absorpt_t_min 0.822
_shelx_estimated_absorpt_t_max 0.881

loop_
_space_group_symop_operation_xyz
'x, y, z'
'-x, y, -z+1/2'
'x+1/2, y+1/2, z'
'-x+1/2, y+1/2, -z+1/2'
'-x, -y, -z'
'x, -y, z-1/2'
'-x+1/2, -y+1/2, -z'
'x+1/2, -y+1/2, z-1/2'

loop_
_atom_site_label
_atom_site_type_symbol
_atom_site_fract_x
_atom_site_fract_y
_atom_site_fract_z
_atom_site_U_iso_or_equiv
_atom_site_adp_type
_atom_site_occupancy
_atom_site_site_symmetry_order
_atom_site_calc_flag
_atom_site_refinement_flags_posn
_atom_site_refinement_flags_adp
_atom_site_refinement_flags_occupancy
O1 O 0.06462(11) 0.0343(4) -0.0149(2) 0.0982(10) Uani 1 1 d . . .
H101 H 0.0510 0.1002 0.0226 0.147 Uiso 1 1 calc R U .
N1 N 0.06251(10) 0.2588(3) 0.1232(2) 0.0686(7) Uani 1 1 d . . .
C1 C 0.11638(11) 0.2491(3) 0.1482(2) 0.0603(7) Uani 1 1 d . . .
H1 H 0.1348 0.3116 0.2052 0.072 Uiso 1 1 calc R U .
C2 C 0.14918(12) 0.1441(3) 0.0907(2) 0.0620(7) Uani 1 1 d . . .
C3 C 0.12056(15) 0.0395(4) 0.0099(3) 0.0753(9) Uani 1 1 d . . .
C4 C 0.15156(18) -0.0657(5) -0.0469(3) 0.0894(11) Uani 1 1 d . . .
H4 H 0.1327 -0.1369 -0.0987 0.107 Uiso 1 1 calc R U .
C5 C 0.20829(19) -0.0635(5) -0.0266(3) 0.0884(11) Uani 1 1 d . . .
H5 H 0.2278 -0.1312 -0.0669 0.106 Uiso 1 1 calc R U .
C6 C 0.23978(15) 0.0380(4) 0.0541(3) 0.0727(9) Uani 1 1 d . . .
C7 C 0.29901(16) 0.0384(5) 0.0753(3) 0.0849(11) Uani 1 1 d . . .
H7 H 0.3185 -0.0299 0.0354 0.102 Uiso 1 1 calc R U .
C8 C 0.32838(15) 0.1345(5) 0.1516(4) 0.0910(12) Uani 1 1 d . . .
H8 H 0.3676 0.1328 0.1638 0.109 Uiso 1 1 calc R U .
C9 C 0.29948(15) 0.2377(5) 0.2129(3) 0.0870(10) Uani 1 1 d . . .
H9 H 0.3198 0.3039 0.2661 0.104 Uiso 1 1 calc R U .
C10 C 0.24164(13) 0.2416(4) 0.1951(3) 0.0730(8) Uani 1 1 d . . .
H10 H 0.2231 0.3105 0.2363 0.088 Uiso 1 1 calc R U .
C11 C 0.20985(12) 0.1417(3) 0.1146(2) 0.0638(8) Uani 1 1 d . . .
C12 C 0.03128(10) 0.3544(3) 0.1874(2) 0.0607(7) Uani 1 1 d . . .
C13 C 0.0000 0.2650(4) 0.2500 0.0592(9) Uani 1 2 d S T P
C14 C 0.0000 0.0758(5) 0.2500 0.0743(12) Uani 1 2 d S T P
H14A H -0.0237 0.0358 0.2975 0.111 Uiso 0.5 1 calc R U P
H14B H -0.0141 0.0358 0.1797 0.111 Uiso 0.5 1 calc R U P
H14C H 0.0378 0.0358 0.2729 0.111 Uiso 0.5 1 calc R U P
C15 C 0.03021(11) 0.5288(4) 0.1830(3) 0.0676(8) Uani 1 1 d . . .
C16 C 0.05915(16) 0.6248(5) 0.1070(4) 0.0912(11) Uani 1 1 d . . .
H16A H 0.0779 0.5480 0.0671 0.137 Uiso 1 1 calc R U .
H16B H 0.0317 0.6879 0.0593 0.137 Uiso 1 1 calc R U .
H16C H 0.0864 0.6997 0.1459 0.137 Uiso 1 1 calc R U .
C17 C 0.0000 0.6114(5) 0.2500 0.0739(12) Uani 1 2 d S T P
H17 H 0.0000 0.7278 0.2500 0.089 Uiso 1 2 calc R U P

loop_
_atom_site_aniso_label
_atom_site_aniso_U_11
_atom_site_aniso_U_22
_atom_site_aniso_U_33
_atom_site_aniso_U_23
_atom_site_aniso_U_13
_atom_site_aniso_U_12
O1 0.0812(16) 0.116(2) 0.0894(17) -0.0337(14) -0.0082(13) 0.0081(13)
N1 0.0636(14) 0.0708(15) 0.0679(14) -0.0039(11) 0.0024(11) 0.0076(10)
C1 0.0653(15) 0.0562(14) 0.0572(14) 0.0027(10) 0.0051(11) 0.0034(11)
C2 0.0695(16) 0.0601(15) 0.0551(14) 0.0048(11) 0.0078(11) 0.0085(12)
C3 0.084(2) 0.0741(18) 0.0642(17) -0.0044(13) 0.0037(14) 0.0105(15)
C4 0.103(3) 0.088(2) 0.072(2) -0.0189(16) 0.0042(18) 0.0165(19)
C5 0.112(3) 0.085(2) 0.0718(19) -0.0028(16) 0.0262(18) 0.0283(19)
C6 0.083(2) 0.0692(17) 0.0692(17) 0.0145(13) 0.0224(14) 0.0184(14)
C7 0.086(2) 0.085(2) 0.090(2) 0.0202(18) 0.0326(19) 0.0238(17)
C8 0.0641(18) 0.099(3) 0.112(3) 0.028(2) 0.0190(18) 0.0144(17)
C9 0.0693(19) 0.092(2) 0.097(2) 0.0044(18) 0.0092(16) 0.0060(16)
C10 0.0650(17) 0.0731(18) 0.0796(19) 0.0020(14) 0.0092(13) 0.0069(13)
C11 0.0714(17) 0.0603(15) 0.0611(15) 0.0118(11) 0.0150(12) 0.0110(12)
C12 0.0533(14) 0.0594(15) 0.0654(15) -0.0013(11) -0.0005(11) 0.0046(10)
C13 0.061(2) 0.0499(18) 0.0611(19) 0.000 -0.0036(15) 0.000
C14 0.095(3) 0.048(2) 0.073(2) 0.000 -0.002(2) 0.000
C15 0.0538(15) 0.0568(15) 0.089(2) 0.0089(13) 0.0032(13) -0.0016(11)
C16 0.080(2) 0.074(2) 0.120(3) 0.0222(19) 0.020(2) -0.0073(16)
C17 0.060(2) 0.0440(18) 0.115(3) 0.000 0.008(2) 0.000

loop_
_atom_type_symbol
_atom_type_description
_atom_type_scat_dispersion_real
_atom_type_scat_dispersion_imag
_atom_type_scat_source
C C 0.0181 0.0091 'International Tables Vol C Tables 4.2.6.8 and 6.1.1.4'
H H 0.0000 0.0000 'International Tables Vol C Tables 4.2.6.8 and 6.1.1.4'
N N 0.0311 0.0180 'International Tables Vol C Tables 4.2.6.8 and 6.1.1.4'
O O 0.0492 0.0322 'International Tables Vol C Tables 4.2.6.8 and 6.1.1.4'

loop_
_geom_angle_atom_site_label_1
_geom_angle_atom_site_label_2
_geom_angle_atom_site_label_3
_geom_angle
_geom_angle_site_symmetry_1
_geom_angle_site_symmetry_3
C3 O1 H101 109.5 . .
C1 N1 C12 120.0(2) . .
N1 C1 C2 121.9(3) . .
N1 C1 H1 119.0 . .
C2 C1 H1 119.0 . .
C3 C2 C11 119.6(3) . .
C3 C2 C1 118.6(3) . .
C11 C2 C1 121.7(2) . .
O1 C3 C4 117.7(3) . .
O1 C3 C2 122.5(3) . .
C4 C3 C2 119.8(3) . .
C5 C4 C3 120.3(3) . .
C5 C4 H4 119.8 . .
C3 C4 H4 119.8 . .
C4 C5 C6 122.7(3) . .
C4 C5 H5 118.6 . .
C6 C5 H5 118.6 . .
C7 C6 C11 119.4(3) . .
C7 C6 C5 122.3(3) . .
C11 C6 C5 118.3(3) . .
C8 C7 C6 121.9(3) . .
C8 C7 H7 119.0 . .
C6 C7 H7 119.0 . .
C7 C8 C9 119.6(3) . .
C7 C8 H8 120.2 . .
C9 C8 H8 120.2 . .
C10 C9 C8 120.6(4) . .
C10 C9 H9 119.7 . .
C8 C9 H9 119.7 . .
C9 C10 C11 120.7(3) . .
C9 C10 H10 119.6 . .
C11 C10 H10 119.6 . .
C6 C11 C10 117.8(3) . .
C6 C11 C2 119.1(3) . .
C10 C11 C2 123.1(3) . .
C13 C12 C15 121.9(3) . .
C13 C12 N1 116.8(3) . .
C15 C12 N1 121.2(3) . .
C12 C13 C12 118.2(3) . 2
C12 C13 C14 120.90(17) . .
C12 C13 C14 120.90(17) 2 .
C13 C14 H14A 109.5 . .
C13 C14 H14B 109.5 . .
H14A C14 H14B 109.5 . .
C13 C14 H14C 109.5 . .
H14A C14 H14C 109.5 . .
H14B C14 H14C 109.5 . .
C17 C15 C12 117.3(3) . .
C17 C15 C16 120.8(3) . .
C12 C15 C16 121.9(3) . .
C15 C16 H16A 109.5 . .
C15 C16 H16B 109.5 . .
H16A C16 H16B 109.5 . .
C15 C16 H16C 109.5 . .
H16A C16 H16C 109.5 . .
H16B C16 H16C 109.5 . .
C15 C17 C15 123.1(4) . 2
C15 C17 H17 118.4 . .
C15 C17 H17 118.4 2 .

loop_
_geom_bond_atom_site_label_1
_geom_bond_atom_site_label_2
_geom_bond_distance
_geom_bond_site_symmetry_2
O1 C3 1.328(4) .
O1 H101 0.8200 .
N1 C1 1.282(3) .
N1 C12 1.429(4) .
C1 C2 1.440(4) .
C1 H1 0.9300 .
C2 C3 1.412(4) .
C2 C11 1.438(4) .
C3 C4 1.409(5) .
C4 C5 1.344(6) .
C4 H4 0.9300 .
C5 C6 1.424(5) .
C5 H5 0.9300 .
C6 C7 1.403(5) .
C6 C11 1.415(4) .
C7 C8 1.342(6) .
C7 H7 0.9300 .
C8 C9 1.405(5) .
C8 H8 0.9300 .
C9 C10 1.371(5) .
C9 H9 0.9300 .
C10 C11 1.416(5) .
C10 H10 0.9300 .
C12 C13 1.390(3) .
C12 C15 1.395(4) .
C13 C12 1.390(3) 2
C13 C14 1.511(5) .
C14 H14A 0.9600 .
C14 H14B 0.9600 .
C14 H14C 0.9600 .
C15 C17 1.386(4) .
C15 C16 1.504(4) .
C16 H16A 0.9600 .
C16 H16B 0.9600 .
C16 H16C 0.9600 .
C17 C15 1.386(4) 2
C17 H17 0.9300 .

loop_
_geom_torsion_atom_site_label_1
_geom_torsion_atom_site_label_2
_geom_torsion_atom_site_label_3
_geom_torsion_atom_site_label_4
_geom_torsion
_geom_torsion_site_symmetry_4
C12 N1 C1 C2 175.2(2) .
N1 C1 C2 C3 -5.0(4) .
N1 C1 C2 C11 175.9(2) .
C11 C2 C3 O1 179.1(3) .
C1 C2 C3 O1 0.0(5) .
C11 C2 C3 C4 -0.3(5) .
C1 C2 C3 C4 -179.4(3) .
O1 C3 C4 C5 178.8(3) .
C2 C3 C4 C5 -1.9(6) .
C3 C4 C5 C6 2.3(6) .
C4 C5 C6 C7 179.5(3) .
C4 C5 C6 C11 -0.5(5) .
C11 C6 C7 C8 0.0(5) .
C5 C6 C7 C8 -180.0(3) .
C6 C7 C8 C9 0.3(6) .
C7 C8 C9 C10 -0.3(6) .
C8 C9 C10 C11 0.0(5) .
C7 C6 C11 C10 -0.3(4) .
C5 C6 C11 C10 179.7(3) .
C7 C6 C11 C2 178.4(2) .
C5 C6 C11 C2 -1.6(4) .
C9 C10 C11 C6 0.3(5) .
C9 C10 C11 C2 -178.4(3) .
C3 C2 C11 C6 2.0(4) .
C1 C2 C11 C6 -178.9(2) .
C3 C2 C11 C10 -179.4(3) .
C1 C2 C11 C10 -0.3(4) .
C1 N1 C12 C13 -107.0(3) .
C1 N1 C12 C15 76.1(3) .
C15 C12 C13 C12 -2.53(19) 2
N1 C12 C13 C12 -179.4(2) 2
C15 C12 C13 C14 177.47(19) .
N1 C12 C13 C14 0.6(2) .
C13 C12 C15 C17 4.9(4) .
N1 C12 C15 C17 -178.4(2) .
C13 C12 C15 C16 -173.5(2) .
N1 C12 C15 C16 3.2(4) .
C12 C15 C17 C15 -2.37(17) 2
C16 C15 C17 C15 176.1(3) 2
